data_7129000
loop_
_publ_author_name
'Klo\&s, Simon D'
'Attfield, J. Paul'

_publ_section_title
;
 Low-dimensional magnetism in calcium nitridonickelate(II)
 Ca<sub>2</sub>NiN<sub>2</sub>.
;
_journal_issue 80
_journal_name_full 'Chemical communications (Cambridge, England)'
_journal_page_first 10427
_journal_page_last 10430
_journal_paper_doi 10.1039/d1cc04001d
_journal_volume 57
_journal_year 2021
_chemical_formula_sum 'Ca2 N2 Ni'
_chemical_formula_weight 166.86
_space_group_IT_number 139
_space_group_name_Hall '-I 4 2'
_space_group_name_H-M_alt 'I 4/m m m'
_symmetry_cell_setting tetragonal
_symmetry_Int_Tables_number 139
_symmetry_space_group_name_Hall '-I 4 2'
_symmetry_space_group_name_H-M 'I 4/m m m'
_atom_sites_solution_primary 'Charge flipping'
_atom_sites_solution_secondary difmap
_audit_update_record
;
2021-07-16 deposited with the CCDC.	2021-09-13 downloaded from the CCDC.
;
_cell_angle_alpha 90
_cell_angle_beta 90
_cell_angle_gamma 90
_cell_formula_units_Z 2
_cell_length_a 3.57206(2)
_cell_length_b 3.57206(2)
_cell_length_c 12.19453(10)
_cell_measurement_reflns_used 51
_cell_measurement_temperature 297(2)
_cell_measurement_theta_max 59.60
_cell_measurement_theta_min 7.26
_cell_volume 155.5975(18)
_computing_cell_refinement Topas6
_computing_structure_refinement Topas6
_computing_structure_solution Topas6
_diffrn_ambient_temperature 297
_diffrn_detector Si-strip
_diffrn_detector_type 'Dectris Mythen 1K'
_diffrn_measurement_device_type 'Stoe Stadi P'
_diffrn_measurement_method '2theta scans'
_diffrn_radiation_monochromator 'Ge 111'
_diffrn_radiation_probe x-ray
_diffrn_radiation_type CuK\a1
_diffrn_radiation_wavelength 1.540596
_diffrn_reflns_number 51
_diffrn_reflns_theta_max 59.60
_diffrn_reflns_theta_min 7.26
_exptl_absorpt_coefficient_mu 35.585
_exptl_absorpt_correction_type cylinder
_exptl_absorpt_process_details 'absorption correction as implemented in Topas V6'
_exptl_crystal_density_diffrn 3.561
_exptl_crystal_density_method 'Not Measured'
_exptl_crystal_F_000 164
_pd_char_colour black
_pd_instr_location ' laboratory'
_pd_meas_2theta_range_inc 1
_pd_meas_2theta_range_max 120.56
_pd_meas_2theta_range_min 5
_pd_meas_number_of_points 7705
_pd_meas_scan_method step
_pd_prep_temperature 297
_pd_proc_ls_background_function 'shifted Chebyshev'
_pd_proc_ls_pref_orient_corr ' -'
_pd_proc_ls_profile_function 'fundamental paramters'
_pd_proc_ls_prof_R_factor 3.72
_pd_proc_ls_prof_wR_expected 3.84
_pd_proc_ls_prof_wR_factor 5.04
_pd_spec_mounting ' Capillary'
_pd_spec_mount_mode transmission
_pd_spec_shape cylinder
_pd_spec_size_axial 30
_pd_spec_size_equat 0.28
_refine_ls_goodness_of_fit_all 1.31
_refine_ls_number_parameters 12
_refine_ls_number_reflns 51
_refine_ls_number_restraints 0
_refine_ls_R_I_factor 1.99
_refine_ls_shift/su_max 0.0001
_reflns_number_total 51
_cod_data_source_file d1cc04001d2.cif
_cod_data_source_block Ca2NiN2
_cod_depositor_comments
;
The following automatic conversions were performed:

data item '_atom_sites_solution_secondary' value 'Difmap' was changed
to 'difmap' in accordance with the
/home/data/users/saulius/crontab/automatic-downloads/rss-feeds/RSC/lib/dictionaries/cif_core.dic
dictionary named 'cif_core.dic' version 2.4.2 last updated on
2011-04-26.

Automatic conversion script
Id: cif_fix_values 7556 2019-12-06 15:28:31Z antanas 

 Adding full bibliography for 7129000.cif.
;
_cod_original_cell_volume 155.598(2)
_cod_database_code 7129000

loop_
_space_group_symop_id
_space_group_symop_operation_xyz
1 x,y,z
2 -y,x,z
3 -x,-y,z
4 y,-x,z
5 x,-y,-z
6 y,x,-z
7 -x,y,-z
8 -y,-x,-z
9 -x,-y,-z
10 y,-x,-z
11 x,y,-z
12 -y,x,-z
13 -x,y,z
14 -y,-x,z
15 x,-y,z
16 y,x,z
17 1/2+x,1/2+y,1/2+z
18 1/2-y,1/2+x,1/2+z
19 1/2-x,1/2-y,1/2+z
20 1/2+y,1/2-x,1/2+z
21 1/2+x,1/2-y,1/2-z
22 1/2+y,1/2+x,1/2-z
23 1/2-x,1/2+y,1/2-z
24 1/2-y,1/2-x,1/2-z
25 1/2-x,1/2-y,1/2-z
26 1/2+y,1/2-x,1/2-z
27 1/2+x,1/2+y,1/2-z
28 1/2-y,1/2+x,1/2-z
29 1/2-x,1/2+y,1/2+z
30 1/2-y,1/2-x,1/2+z
31 1/2+x,1/2-y,1/2+z
32 1/2+y,1/2+x,1/2+z

loop_
_atom_site_aniso_label
_atom_site_aniso_U_11
_atom_site_aniso_U_22
_atom_site_aniso_U_33
_atom_site_aniso_U_23
_atom_site_aniso_U_13
_atom_site_aniso_U_12
Ni1 0.0208(5) 0.0208(5) 0.0196(8) 0.0000 0.0000 0.0000
Ca1 0.0195(3) 0.0195(3) 0.0132(6) 0.0000 0.0000 0.0000
N1 0.0148(10) 0.0148(10) 0.032(2) 0.0000 0.0000 0.0000

loop_
_atom_site_label
_atom_site_type_symbol
_atom_site_thermal_displace_type
_atom_site_fract_x
_atom_site_fract_y
_atom_site_fract_z
_atom_site_occupancy
_atom_site_U_iso_or_equiv
_atom_site_calc_flag
_atom_site_refinement_flags
_atom_site_disorder_assembly
_atom_site_disorder_group
Ni1 Ni Uani 0.00000 0.00000 0.00000 1.000 0.0204(4) . . . .
Ca1 Ca Uani 0.00000 0.00000 0.34681(5) 1.000 0.0174(2) . . . .
N1 N Uani 0.00000 0.00000 0.14331(17) 1.000 0.0205(8) . . . .

loop_
_atom_type_symbol
_atom_type_description
_atom_type_scat_dispersion_real
_atom_type_scat_dispersion_imag
_atom_type_scat_source
Ca Ca 0.3641 1.2855 ' International Tables Vol C Tables 4.2.6.8 and 6.1.1.4'
N N 0.0311 0.0180 ' International Tables Vol C Tables 4.2.6.8 and 6.1.1.4'
Ni Ni -3.0029 0.5091 ' International Tables Vol C Tables 4.2.6.8 and 6.1.1.4'

loop_
_geom_angle_atom_site_label_1
_geom_angle_atom_site_label_2
_geom_angle_atom_site_label_3
_geom_angle
_geom_angle_site_symmetry_1
_geom_angle_site_symmetry_2
_geom_angle_site_symmetry_3
_geom_angle_publ_flag
N1 Ni1 N1 180.00 . . 5_555 yes

loop_
_geom_bond_atom_site_label_1
_geom_bond_atom_site_label_2
_geom_bond_distance
_geom_bond_site_symmetry_1
_geom_bond_site_symmetry_2
_geom_bond_publ_flag
Ni1 N1 1.748(2) . . yes
Ni1 N1 1.748(2) . 5_555 yes
